data_4335240
loop_
_publ_author_name
'Stuart K. Langley'
'Nicholas F. Chilton'
'Boujemaa Moubaraki'
'Keith S. Murray'

_publ_contact_author_address
; School of Chemistry, 171 
  Monash university, 
  Vic 3800, 
  Australia
;
_publ_contact_author_email Keith.murray@sci.monash.edu.au
_publ_contact_author_fax +61-3-9905-4597
_publ_contact_author_name 'Keith. S. Murray'
_publ_contact_author_phone +61-3-9905-4512
_publ_section_title
;
 Single-Molecule Magnetism in Three Related {CoIII2DyIII2}-
 Acetylacetonate Complexes with Multiple Relaxation Mechanisms
;
_journal_name_full 'Inorganic Chemistry'
_journal_page_first 7183
_journal_page_last 7192
_journal_paper_doi 10.1021/ic400789k
_journal_volume 52
_journal_year 2013
_chemical_formula_sum 'C32 H64 Co2 Dy2 N4 O26'
_chemical_formula_weight 1363.67
_space_group_IT_number 14
_symmetry_cell_setting monoclinic
_symmetry_space_group_name_Hall '-P 2ybc'
_symmetry_space_group_name_H-M 'P 1 21/c 1'
_atom_sites_solution_hydrogens geom
_atom_sites_solution_primary direct
_atom_sites_solution_secondary difmap
_audit_creation_date '9 November 2005'
_audit_creation_method SHELXL-97
_cell_angle_alpha 90.00
_cell_angle_beta 91.237(2)
_cell_angle_gamma 90.00
_cell_formula_units_Z 2
_cell_length_a 14.0879(9)
_cell_length_b 11.9553(8)
_cell_length_c 16.5970(11)
_cell_measurement_reflns_used 6176
_cell_measurement_temperature 123(2)
_cell_measurement_theta_max 29.49
_cell_measurement_theta_min 2.53
_cell_volume 2794.7(3)
_computing_cell_refinement 'Bruker Apex2 V2.0'
_computing_data_collection 'Bruker Apex2 V2.0'
_computing_data_reduction 'Bruker Apex2 V2.0'
_computing_molecular_graphics X-Seed
_computing_publication_material CIFTAB
_computing_structure_refinement 'SHELXL-97 (Sheldrick, 1997)'
_computing_structure_solution 'SHELXS-97 (Sheldrick, 1990)'
_diffrn_ambient_temperature 123(2)
_diffrn_measured_fraction_theta_full 0.996
_diffrn_measured_fraction_theta_max 0.996
_diffrn_measurement_device_type 'Bruker X8 Apex CCD'
_diffrn_measurement_method 'thin slice phi and omega scans'
_diffrn_radiation_monochromator graphite
_diffrn_radiation_source 'fine-focus sealed tube'
_diffrn_radiation_type MoK\a
_diffrn_radiation_wavelength 0.71073
_diffrn_reflns_av_R_equivalents 0.0384
_diffrn_reflns_av_sigmaI/netI 0.0452
_diffrn_reflns_limit_h_max 18
_diffrn_reflns_limit_h_min -18
_diffrn_reflns_limit_k_max 15
_diffrn_reflns_limit_k_min -15
_diffrn_reflns_limit_l_max 21
_diffrn_reflns_limit_l_min -21
_diffrn_reflns_number 19072
_diffrn_reflns_theta_full 27.50
_diffrn_reflns_theta_max 27.50
_diffrn_reflns_theta_min 2.23
_exptl_absorpt_coefficient_mu 3.302
_exptl_absorpt_correction_T_max 0.848
_exptl_absorpt_correction_T_min 0.522
_exptl_absorpt_correction_type multi-scan
_exptl_absorpt_process_details SADABS
_exptl_crystal_colour blue
_exptl_crystal_density_diffrn 1.611
_exptl_crystal_description plate
_exptl_crystal_F_000 1340
_exptl_crystal_size_max 0.2
_exptl_crystal_size_mid 0.2
_exptl_crystal_size_min 0.05
_refine_diff_density_max 1.717
_refine_diff_density_min -1.196
_refine_diff_density_rms 0.173
_refine_ls_extinction_method none
_refine_ls_goodness_of_fit_ref 1.062
_refine_ls_hydrogen_treatment mixed
_refine_ls_matrix_type full
_refine_ls_number_parameters 342
_refine_ls_number_reflns 6389
_refine_ls_number_restraints 37
_refine_ls_restrained_S_all 1.068
_refine_ls_R_factor_all 0.0563
_refine_ls_R_factor_gt 0.0413
_refine_ls_shift/su_max 0.002
_refine_ls_shift/su_mean 0.000
_refine_ls_structure_factor_coef Fsqd
_refine_ls_weighting_details 'calc w=1/[\s^2^(Fo^2^)+(0.0513P)^2^+12.9786P] where P=(Fo^2^+2Fc^2^)/3'
_refine_ls_weighting_scheme calc
_refine_ls_wR_factor_gt 0.1051
_refine_ls_wR_factor_ref 0.1138
_reflns_number_gt 5172
_reflns_number_total 6389
_reflns_threshold_expression >2sigma(I)
_cod_data_source_file ic400789k_si_004.cif
_cod_data_source_block global
_cod_database_code 4335240

loop_
_symmetry_equiv_pos_as_xyz
'x, y, z'
'-x, y+1/2, -z+1/2'
'-x, -y, -z'
'x, -y-1/2, z-1/2'

loop_
_atom_site_label
_atom_site_type_symbol
_atom_site_fract_x
_atom_site_fract_y
_atom_site_fract_z
_atom_site_U_iso_or_equiv
_atom_site_adp_type
_atom_site_occupancy
_atom_site_symmetry_multiplicity
_atom_site_calc_flag
_atom_site_refinement_flags
_atom_site_disorder_assembly
_atom_site_disorder_group
Dy1 Dy 0.884564(16) 1.08450(2) 0.023917(15) 0.01867(9) Uani 1 1 d . . .
Co1 Co 0.92367(5) 0.82462(6) 0.07389(4) 0.01662(15) Uani 1 1 d . . .
O1 O 0.9417(3) 0.9112(3) -0.0237(2) 0.0185(7) Uani 1 1 d D . .
O1S O 0.6190(13) 0.5656(16) 0.1493(12) 0.118(6) Uani 0.50 1 d PU A 6
O2 O 0.9125(3) 0.9628(3) 0.1291(2) 0.0186(7) Uani 1 1 d . . .
O2S O 0.6172(15) 0.4323(17) 0.0518(14) 0.127(7) Uani 0.50 1 d PU B 5
O3 O 1.0563(2) 0.8299(3) 0.0852(2) 0.0212(8) Uani 1 1 d . . .
O3S O 0.642(3) 0.394(3) -0.112(3) 0.125(13) Uani 0.25 1 d PU C 4
O4 O 0.8256(3) 0.6362(4) 0.3328(3) 0.0360(10) Uani 1 1 d . . .
H4 H 0.8049 0.5885 0.3632 0.043 Uiso 1 1 calc R . .
O4S O 0.6239(19) 0.523(3) -0.1712(18) 0.086(8) Uani 0.25 1 d PU D 1
O5 O 0.9375(3) 0.6875(3) 0.0172(2) 0.0195(7) Uani 1 1 d . . .
O5S O 0.6098(18) 0.655(3) -0.2190(17) 0.076(7) Uani 0.25 1 d PU E 2
O6 O 0.7902(2) 0.8309(3) 0.0604(2) 0.0211(8) Uani 1 1 d . . .
O6S O 0.642(2) 0.779(3) -0.204(2) 0.095(9) Uani 0.25 1 d PU F 3
O7 O 0.7407(3) 1.0900(4) 0.0921(3) 0.0361(10) Uani 1 1 d . . .
O8 O 0.7636(3) 1.0513(4) -0.0709(3) 0.0414(11) Uani 1 1 d . . .
O9 O 0.8238(3) 1.2857(3) 0.0285(2) 0.0268(9) Uani 1 1 d . . .
O10 O 0.9217(3) 1.2287(3) 0.1221(2) 0.0275(9) Uani 1 1 d . . .
O11 O 0.8685(3) 1.4013(3) 0.1235(3) 0.0359(11) Uani 1 1 d . . .
N1 N 0.9231(3) 0.7513(4) 0.1805(3) 0.0206(9) Uani 1 1 d . . .
N2 N 0.8696(3) 1.3075(4) 0.0923(3) 0.0265(10) Uani 1 1 d . . .
C1 C 0.8645(4) 0.9419(4) 0.2014(3) 0.0223(11) Uani 1 1 d . . .
H1A H 0.7984 0.9242 0.1899 0.027 Uiso 1 1 calc R . .
H1B H 0.8673 1.0072 0.2360 0.027 Uiso 1 1 calc R . .
C2 C 0.9139(4) 0.8432(5) 0.2425(3) 0.0242(11) Uani 1 1 d . . .
H2A H 0.9761 0.8653 0.2629 0.029 Uiso 1 1 calc R . .
H2B H 0.8768 0.8171 0.2874 0.029 Uiso 1 1 calc R . .
C3 C 1.0195(4) 0.6968(5) 0.1870(3) 0.0254(12) Uani 1 1 d . . .
H3A H 1.0342 0.6778 0.2427 0.030 Uiso 1 1 calc R . .
H3B H 1.0200 0.6286 0.1553 0.030 Uiso 1 1 calc R . .
C4 C 1.0922(4) 0.7773(5) 0.1562(3) 0.0254(12) Uani 1 1 d . . .
H4A H 1.1066 0.8334 0.1969 0.030 Uiso 1 1 calc R . .
H4B H 1.1504 0.7376 0.1445 0.030 Uiso 1 1 calc R . .
C5 C 0.8459(4) 0.6654(5) 0.1876(3) 0.0265(12) Uani 1 1 d . . .
H5A H 0.8451 0.6208 0.1387 0.032 Uiso 1 1 calc R . .
H5B H 0.7857 0.7046 0.1893 0.032 Uiso 1 1 calc R . .
C6 C 0.8511(5) 0.5854(5) 0.2591(4) 0.0320(13) Uani 1 1 d . . .
H6A H 0.8090 0.5226 0.2484 0.038 Uiso 1 1 calc R . .
H6B H 0.9152 0.5565 0.2646 0.038 Uiso 1 1 calc R . .
C7 C 0.8989(5) 0.5342(5) -0.0666(3) 0.0290(13) Uani 1 1 d . . .
H7A H 0.9580 0.5472 -0.0928 0.044 Uiso 1 1 calc R . .
H7B H 0.8509 0.5151 -0.1061 0.044 Uiso 1 1 calc R . .
H7C H 0.9065 0.4738 -0.0289 0.044 Uiso 1 1 calc R . .
C8 C 0.8698(4) 0.6389(4) -0.0223(3) 0.0224(11) Uani 1 1 d . . .
C9 C 0.7756(4) 0.6727(5) -0.0252(4) 0.0283(12) Uani 1 1 d . . .
H9 H 0.7329 0.6307 -0.0562 0.034 Uiso 1 1 calc R . .
C10 C 0.7405(4) 0.7662(5) 0.0156(4) 0.0285(12) Uani 1 1 d . . .
C11 C 0.6363(5) 0.7943(6) 0.0118(5) 0.0467(18) Uani 1 1 d . . .
H11A H 0.6120 0.7961 0.0654 0.070 Uiso 1 1 calc R . .
H11B H 0.6029 0.7385 -0.0193 0.070 Uiso 1 1 calc R . .
H11C H 0.6276 0.8661 -0.0131 0.070 Uiso 1 1 calc R . .
C12 C 0.5897(8) 1.1230(12) 0.1376(8) 0.101(4) Uani 1 1 d . . .
H12A H 0.5545 1.0553 0.1459 0.152 Uiso 1 1 calc R . .
H12B H 0.5467 1.1823 0.1230 0.152 Uiso 1 1 calc R . .
H12C H 0.6236 1.1425 0.1864 0.152 Uiso 1 1 calc R . .
C13 C 0.6590(6) 1.1055(7) 0.0711(6) 0.057(2) Uani 1 1 d . . .
C14 C 0.6224(5) 1.1053(7) -0.0072(6) 0.054(2) Uani 1 1 d . . .
H14 H 0.5589 1.1237 -0.0159 0.065 Uiso 1 1 calc R . .
C15 C 0.6781(5) 1.0782(6) -0.0744(6) 0.051(2) Uani 1 1 d . . .
C16 C 0.6321(7) 1.0754(10) -0.1589(7) 0.083(4) Uani 1 1 d . . .
H16A H 0.6633 1.1283 -0.1929 0.125 Uiso 1 1 calc R . .
H16B H 0.5661 1.0944 -0.1556 0.125 Uiso 1 1 calc R . .
H16C H 0.6382 1.0017 -0.1811 0.125 Uiso 1 1 calc R . .
H1 H 0.921(7) 0.881(9) -0.065(4) 0.100 Uiso 1 1 d D . .

loop_
_atom_site_aniso_label
_atom_site_aniso_U_11
_atom_site_aniso_U_22
_atom_site_aniso_U_33
_atom_site_aniso_U_23
_atom_site_aniso_U_13
_atom_site_aniso_U_12
Dy1 0.02298(13) 0.01342(13) 0.01961(14) -0.00028(9) 0.00027(9) 0.00483(9)
Co1 0.0248(3) 0.0106(3) 0.0143(3) -0.0016(3) -0.0015(3) 0.0014(3)
O1 0.0261(18) 0.0109(17) 0.0184(18) -0.0028(14) -0.0018(14) 0.0035(14)
O1S 0.106(9) 0.129(10) 0.120(9) 0.071(8) -0.004(7) -0.013(7)
O2 0.0281(18) 0.0137(18) 0.0142(17) -0.0027(14) 0.0017(14) 0.0020(14)
O2S 0.119(10) 0.110(10) 0.152(11) 0.025(8) 0.017(8) -0.002(8)
O3 0.0235(18) 0.0208(19) 0.0192(19) 0.0000(15) -0.0024(14) 0.0057(15)
O3S 0.116(15) 0.121(16) 0.138(16) -0.001(10) -0.013(10) -0.011(9)
O4 0.051(3) 0.036(3) 0.022(2) 0.0075(19) 0.0104(19) 0.008(2)
O4S 0.074(11) 0.101(12) 0.083(11) -0.015(9) -0.011(8) -0.017(9)
O5 0.0307(19) 0.0143(18) 0.0133(17) -0.0032(14) -0.0033(14) 0.0005(15)
O5S 0.062(10) 0.091(11) 0.074(10) -0.018(9) 0.003(8) 0.014(8)
O6 0.0262(18) 0.0185(19) 0.0186(19) -0.0019(15) -0.0008(14) 0.0008(15)
O6S 0.086(12) 0.107(13) 0.095(12) 0.010(9) 0.024(9) 0.002(9)
O7 0.034(2) 0.030(2) 0.045(3) 0.006(2) 0.012(2) 0.0127(19)
O8 0.028(2) 0.045(3) 0.051(3) 0.004(2) -0.011(2) 0.001(2)
O9 0.034(2) 0.020(2) 0.026(2) -0.0016(16) -0.0008(16) 0.0079(16)
O10 0.040(2) 0.019(2) 0.023(2) -0.0030(16) -0.0077(17) 0.0081(17)
O11 0.051(3) 0.022(2) 0.035(2) -0.0158(18) -0.001(2) 0.0134(19)
N1 0.034(2) 0.012(2) 0.015(2) -0.0012(17) -0.0014(17) 0.0016(18)
N2 0.038(3) 0.016(2) 0.025(3) -0.0022(19) 0.004(2) 0.008(2)
C1 0.035(3) 0.015(3) 0.016(3) -0.003(2) 0.001(2) 0.003(2)
C2 0.040(3) 0.017(3) 0.016(3) -0.004(2) 0.000(2) 0.003(2)
C3 0.039(3) 0.019(3) 0.018(3) -0.001(2) -0.008(2) 0.008(2)
C4 0.034(3) 0.024(3) 0.018(3) 0.002(2) -0.005(2) 0.006(2)
C5 0.041(3) 0.014(3) 0.025(3) -0.001(2) 0.003(2) -0.004(2)
C6 0.046(4) 0.022(3) 0.028(3) 0.004(2) 0.009(3) 0.004(3)
C7 0.054(4) 0.014(3) 0.019(3) -0.003(2) -0.002(3) -0.001(2)
C8 0.039(3) 0.012(2) 0.016(3) 0.003(2) 0.002(2) -0.002(2)
C9 0.034(3) 0.020(3) 0.031(3) -0.005(2) -0.006(2) -0.005(2)
C10 0.031(3) 0.023(3) 0.031(3) 0.003(2) -0.004(2) -0.005(2)
C11 0.036(3) 0.039(4) 0.065(5) -0.014(4) -0.008(3) -0.002(3)
C12 0.069(7) 0.138(12) 0.099(9) 0.015(8) 0.040(6) 0.028(7)
C13 0.042(4) 0.039(4) 0.089(7) 0.007(4) 0.016(4) 0.012(3)
C14 0.029(3) 0.053(5) 0.080(6) -0.004(4) -0.004(4) 0.010(3)
C15 0.046(4) 0.039(4) 0.068(6) -0.004(4) -0.011(4) 0.013(3)
C16 0.051(5) 0.117(10) 0.080(7) -0.019(6) -0.030(5) 0.026(5)

loop_
_atom_type_symbol
_atom_type_description
_atom_type_scat_dispersion_real
_atom_type_scat_dispersion_imag
_atom_type_scat_source
Co Co 0.3494 0.9721 'International Tables Vol C Tables 4.2.6.8 and 6.1.1.4'
Dy Dy -0.1892 4.4098 'International Tables Vol C Tables 4.2.6.8 and 6.1.1.4'
C C 0.0033 0.0016 'International Tables Vol C Tables 4.2.6.8 and 6.1.1.4'
H H 0.0000 0.0000 'International Tables Vol C Tables 4.2.6.8 and 6.1.1.4'
N N 0.0061 0.0033 'International Tables Vol C Tables 4.2.6.8 and 6.1.1.4'
O O 0.0106 0.0060 'International Tables Vol C Tables 4.2.6.8 and 6.1.1.4'

loop_
_geom_angle_atom_site_label_1
_geom_angle_atom_site_label_2
_geom_angle_atom_site_label_3
_geom_angle
_geom_angle_site_symmetry_1
_geom_angle_site_symmetry_3
O3 Dy1 O2 146.74(12) 3_775 .
O3 Dy1 O8 79.20(15) 3_775 .
O2 Dy1 O8 121.06(15) . .
O3 Dy1 O7 135.54(14) 3_775 .
O2 Dy1 O7 77.68(14) . .
O8 Dy1 O7 72.76(17) . .
O3 Dy1 O1 89.74(13) 3_775 .
O2 Dy1 O1 69.22(12) . .
O8 Dy1 O1 82.77(15) . .
O7 Dy1 O1 119.33(14) . .
O3 Dy1 O10 97.96(14) 3_775 .
O2 Dy1 O10 84.77(13) . .
O8 Dy1 O10 136.10(15) . .
O7 Dy1 O10 80.30(16) . .
O1 Dy1 O10 141.12(13) . .
O3 Dy1 O1 66.56(12) 3_775 3_775
O2 Dy1 O1 81.94(12) . 3_775
O8 Dy1 O1 136.01(15) . 3_775
O7 Dy1 O1 151.06(15) . 3_775
O1 Dy1 O1 70.77(14) . 3_775
O10 Dy1 O1 77.55(13) . 3_775
O3 Dy1 O9 74.11(13) 3_775 .
O2 Dy1 O9 128.70(12) . .
O8 Dy1 O9 86.55(15) . .
O7 Dy1 O9 70.47(14) . .
O1 Dy1 O9 162.08(13) . .
O10 Dy1 O9 51.50(13) . .
O1 Dy1 O9 108.40(12) 3_775 .
O3 Dy1 Co1 31.88(9) 3_775 3_775
O2 Dy1 Co1 116.40(9) . 3_775
O8 Dy1 Co1 108.22(13) . 3_775
O7 Dy1 Co1 159.47(11) . 3_775
O1 Dy1 Co1 80.75(9) . 3_775
O10 Dy1 Co1 86.01(10) . 3_775
O1 Dy1 Co1 34.77(9) 3_775 3_775
O9 Dy1 Co1 89.04(9) . 3_775
O3 Dy1 Dy1 75.46(9) 3_775 3_775
O2 Dy1 Dy1 72.46(9) . 3_775
O8 Dy1 Dy1 111.90(12) . 3_775
O7 Dy1 Dy1 147.26(11) . 3_775
O1 Dy1 Dy1 36.09(9) . 3_775
O10 Dy1 Dy1 109.55(9) . 3_775
O1 Dy1 Dy1 34.68(8) 3_775 3_775
O9 Dy1 Dy1 140.38(9) . 3_775
Co1 Dy1 Dy1 52.454(13) 3_775 3_775
O3 Co1 O6 175.68(17) . .
O3 Co1 O2 90.88(16) . .
O6 Co1 O2 86.00(16) . .
O3 Co1 O5 88.05(16) . .
O6 Co1 O5 95.01(16) . .
O2 Co1 O5 178.58(16) . .
O3 Co1 O1 85.28(16) . .
O6 Co1 O1 91.57(16) . .
O2 Co1 O1 87.27(15) . .
O5 Co1 O1 91.71(15) . .
O3 Co1 N1 87.05(17) . .
O6 Co1 N1 95.78(17) . .
O2 Co1 N1 87.24(17) . .
O5 Co1 N1 93.64(17) . .
O1 Co1 N1 170.49(17) . .
O3 Co1 Dy1 39.47(11) . 3_775
O6 Co1 Dy1 137.51(12) . 3_775
O2 Co1 Dy1 91.57(11) . 3_775
O5 Co1 Dy1 87.01(11) . 3_775
O1 Co1 Dy1 45.95(11) . 3_775
N1 Co1 Dy1 126.51(13) . 3_775
Co1 O1 Dy1 97.86(15) . .
Co1 O1 Dy1 99.28(15) . 3_775
Dy1 O1 Dy1 109.23(14) . 3_775
Co1 O1 H1 115(8) . .
Dy1 O1 H1 123(8) . .
Dy1 O1 H1 110(8) 3_775 .
C1 O2 Co1 107.6(3) . .
C1 O2 Dy1 132.8(3) . .
Co1 O2 Dy1 101.48(15) . .
C4 O3 Co1 113.9(3) . .
C4 O3 Dy1 137.4(3) . 3_775
Co1 O3 Dy1 108.65(16) . 3_775
C6 O4 H4 109.5 . .
C8 O5 Co1 124.0(3) . .
C10 O6 Co1 125.4(4) . .
C13 O7 Dy1 133.8(6) . .
C15 O8 Dy1 132.8(5) . .
N2 O9 Dy1 93.1(3) . .
N2 O10 Dy1 98.6(3) . .
C5 N1 C3 110.6(4) . .
C5 N1 C2 111.8(4) . .
C3 N1 C2 110.9(4) . .
C5 N1 Co1 113.0(3) . .
C3 N1 Co1 103.5(3) . .
C2 N1 Co1 106.8(3) . .
O11 N2 O9 122.1(5) . .
O11 N2 O10 121.1(5) . .
O9 N2 O10 116.7(4) . .
O2 C1 C2 107.2(4) . .
O2 C1 H1A 110.3 . .
C2 C1 H1A 110.3 . .
O2 C1 H1B 110.3 . .
C2 C1 H1B 110.3 . .
H1A C1 H1B 108.5 . .
N1 C2 C1 107.7(4) . .
N1 C2 H2A 110.2 . .
C1 C2 H2A 110.2 . .
N1 C2 H2B 110.2 . .
C1 C2 H2B 110.2 . .
H2A C2 H2B 108.5 . .
C4 C3 N1 108.6(4) . .
C4 C3 H3A 110.0 . .
N1 C3 H3A 110.0 . .
C4 C3 H3B 110.0 . .
N1 C3 H3B 110.0 . .
H3A C3 H3B 108.4 . .
O3 C4 C3 109.4(4) . .
O3 C4 H4A 109.8 . .
C3 C4 H4A 109.8 . .
O3 C4 H4B 109.8 . .
C3 C4 H4B 109.8 . .
H4A C4 H4B 108.2 . .
N1 C5 C6 117.8(5) . .
N1 C5 H5A 107.8 . .
C6 C5 H5A 107.8 . .
N1 C5 H5B 107.8 . .
C6 C5 H5B 107.8 . .
H5A C5 H5B 107.2 . .
O4 C6 C5 113.2(5) . .
O4 C6 H6A 108.9 . .
C5 C6 H6A 108.9 . .
O4 C6 H6B 108.9 . .
C5 C6 H6B 108.9 . .
H6A C6 H6B 107.7 . .
C8 C7 H7A 109.5 . .
C8 C7 H7B 109.5 . .
H7A C7 H7B 109.5 . .
C8 C7 H7C 109.5 . .
H7A C7 H7C 109.5 . .
H7B C7 H7C 109.5 . .
O5 C8 C9 125.8(5) . .
O5 C8 C7 114.5(5) . .
C9 C8 C7 119.6(5) . .
C8 C9 C10 124.2(5) . .
C8 C9 H9 117.9 . .
C10 C9 H9 117.9 . .
O6 C10 C9 124.9(5) . .
O6 C10 C11 114.4(5) . .
C9 C10 C11 120.7(5) . .
C10 C11 H11A 109.5 . .
C10 C11 H11B 109.5 . .
H11A C11 H11B 109.5 . .
C10 C11 H11C 109.5 . .
H11A C11 H11C 109.5 . .
H11B C11 H11C 109.5 . .
C13 C12 H12A 109.5 . .
C13 C12 H12B 109.5 . .
H12A C12 H12B 109.5 . .
C13 C12 H12C 109.5 . .
H12A C12 H12C 109.5 . .
H12B C12 H12C 109.5 . .
O7 C13 C14 127.0(8) . .
O7 C13 C12 116.0(10) . .
C14 C13 C12 117.0(8) . .
C13 C14 C15 122.5(7) . .
C13 C14 H14 118.7 . .
C15 C14 H14 118.7 . .
O8 C15 C14 125.0(8) . .
O8 C15 C16 115.2(8) . .
C14 C15 C16 119.7(7) . .
C15 C16 H16A 109.5 . .
C15 C16 H16B 109.5 . .
H16A C16 H16B 109.5 . .
C15 C16 H16C 109.5 . .
H16A C16 H16C 109.5 . .
H16B C16 H16C 109.5 . .

loop_
_geom_bond_atom_site_label_1
_geom_bond_atom_site_label_2
_geom_bond_distance
_geom_bond_site_symmetry_2
Dy1 O3 2.255(4) 3_775
Dy1 O2 2.300(4) .
Dy1 O8 2.328(4) .
Dy1 O7 2.343(4) .
Dy1 O1 2.365(3) .
Dy1 O10 2.422(4) .
Dy1 O1 2.449(4) 3_775
Dy1 O9 2.554(4) .
Dy1 Co1 3.3620(8) 3_775
Dy1 Dy1 3.9246(5) 3_775
Co1 O3 1.874(4) .
Co1 O6 1.891(4) .
Co1 O2 1.897(4) .
Co1 O5 1.903(4) .
Co1 O1 1.943(4) .
Co1 N1 1.975(4) .
Co1 Dy1 3.3620(7) 3_775
O1 Dy1 2.449(4) 3_775
O1 H1 0.823(10) .
O2 C1 1.413(6) .
O3 C4 1.419(6) .
O3 Dy1 2.255(4) 3_775
O4 C6 1.419(7) .
O4 H4 0.8200 .
O5 C8 1.284(6) .
O6 C10 1.272(7) .
O7 C13 1.210(9) .
O8 C15 1.248(8) .
O9 N2 1.256(6) .
O10 N2 1.287(6) .
O11 N2 1.235(6) .
N1 C5 1.502(7) .
N1 C3 1.509(7) .
N1 C2 1.512(7) .
C1 C2 1.523(7) .
C1 H1A 0.9700 .
C1 H1B 0.9700 .
C2 H2A 0.9700 .
C2 H2B 0.9700 .
C3 C4 1.503(8) .
C3 H3A 0.9700 .
C3 H3B 0.9700 .
C4 H4A 0.9700 .
C4 H4B 0.9700 .
C5 C6 1.525(8) .
C5 H5A 0.9700 .
C5 H5B 0.9700 .
C6 H6A 0.9700 .
C6 H6B 0.9700 .
C7 C8 1.513(8) .
C7 H7A 0.9600 .
C7 H7B 0.9600 .
C7 H7C 0.9600 .
C8 C9 1.387(8) .
C9 C10 1.402(8) .
C9 H9 0.9300 .
C10 C11 1.506(8) .
C11 H11A 0.9600 .
C11 H11B 0.9600 .
C11 H11C 0.9600 .
C12 C13 1.505(13) .
C12 H12A 0.9600 .
C12 H12B 0.9600 .
C12 H12C 0.9600 .
C13 C14 1.387(13) .
C14 C15 1.415(12) .
C14 H14 0.9300 .
C15 C16 1.532(12) .
C16 H16A 0.9600 .
C16 H16B 0.9600 .
C16 H16C 0.9600 .
